data_7222596
loop_
_publ_author_name
'Mishra, R.'
'Trill, H.'
'Poettgen, R.'
'Piotrowski, H.'
'Mosel, B.D.'
'Hoffmann, R.D.'
'Zumdick, M.F.'

_publ_section_title
;
 The stannides RE Rh Sn (RE= Ho-Yb) and Sc T Sn (T= Pd, Pt) - structure
 refinements and 119Sn Moessbauer spectroscopy
;
_journal_name_full
;
Zeitschrift fuer Naturforschung, Teil B. Anorganische Chemie, Organische 
Chemie (42,1987-)
;
_journal_page_first 589
_journal_page_last 597
_journal_volume 56
_journal_year 2001
_chemical_formula_sum 'Ho Rh Sn'
_space_group_IT_number 189
_symmetry_space_group_name_Hall 'P -6 -2'
_symmetry_space_group_name_H-M 'P -6 2 m'
_cell_angle_alpha 90
_cell_angle_beta 90
_cell_angle_gamma 120
_cell_formula_units_Z 3
_cell_length_a 7.545
_cell_length_b 7.545
_cell_length_c 3.771
_cell_volume 185.911
_citation_journal_id_ASTM ZNBSEN
_cod_data_source_file Mishra_ZNBSEN_2001_185.cif
_cod_data_source_block Ho1Rh1Sn1
_cod_original_cell_volume 185.9112
_cod_original_formula_sum 'Ho1 Rh1 Sn1'
_cod_database_code 7222596

loop_
_symmetry_equiv_pos_as_xyz
x,y,z
-x+y,-x,-z
-y,x-y,z
x,y,-z
-x+y,-x,z
-y,x-y,-z
y,x,z
x-y,-y,-z
-x,-x+y,z
y,x,-z
x-y,-y,z
-x,-x+y,-z

loop_
_atom_site_label
_atom_site_type_symbol
_atom_site_fract_x
_atom_site_fract_y
_atom_site_fract_z
_atom_site_occupancy
_atom_site_U_iso_or_equiv
Sn1 Sn 0.73784 0 0.5 1 0.0
Rh2 Rh 0 0 0 1 0.0
Ho1 Ho 0.40395 0 0 1 0.0
Rh1 Rh 0.3333 0.6667 0.5 1 0.0
